data_1506044
loop_
_publ_author_name
'Chen, Hung-Wei'
'Hsu, Ru-Ting'
'Chang, Meng-Yang'
'Chang, Nein-Chen'

_publ_section_title
;
 Efficient synthesis of fused bicyclic glutarimides. Its application to
 (+/-)-alloyohimbane and louisianin D.
;
_journal_issue 14
_journal_name_full 'Organic letters'
_journal_page_first 3033
_journal_page_last 3035
_journal_paper_doi 10.1021/ol060958k
_journal_volume 8
_journal_year 2006
_chemical_formula_sum 'C23 H25 N O4 S'
_chemical_formula_weight 411.50
_chemical_name_systematic
; 
 ? 
;
_space_group_IT_number 14
_symmetry_cell_setting monoclinic
_symmetry_space_group_name_Hall '-P 2yn'
_symmetry_space_group_name_H-M 'P 1 21/n 1'
_atom_sites_solution_hydrogens geom
_atom_sites_solution_primary direct
_atom_sites_solution_secondary difmap
_audit_creation_method SHELXL-97
_cell_angle_alpha 90.00
_cell_angle_beta 100.164(3)
_cell_angle_gamma 90.00
_cell_formula_units_Z 4
_cell_length_a 8.6243(11)
_cell_length_b 12.1688(16)
_cell_length_c 20.438(3)
_cell_measurement_reflns_used 4430
_cell_measurement_temperature 293(2)
_cell_measurement_theta_max 25.908
_cell_measurement_theta_min 2.624
_cell_volume 2111.3(5)
_computing_cell_refinement 'Bruker SMART'
_computing_data_collection 'Bruker SMART'
_computing_data_reduction 'Bruker SHELXTL'
_computing_molecular_graphics 'Bruker SHELXTL'
_computing_publication_material 'Bruker SHELXTL'
_computing_structure_refinement 'SHELXL-97 (Sheldrick, 1997)'
_computing_structure_solution 'SHELXS-97 (Sheldrick, 1990)'
_diffrn_ambient_temperature 293(2)
_diffrn_measured_fraction_theta_full 0.994
_diffrn_measured_fraction_theta_max 0.994
_diffrn_measurement_device_type 'CCD area detector'
_diffrn_measurement_method 'phi and omega scans'
_diffrn_radiation_monochromator graphite
_diffrn_radiation_source 'fine-focus sealed tube'
_diffrn_radiation_type MoK\a
_diffrn_radiation_wavelength 0.71073
_diffrn_reflns_av_R_equivalents 0.0338
_diffrn_reflns_av_sigmaI/netI 0.0318
_diffrn_reflns_limit_h_max 10
_diffrn_reflns_limit_h_min -7
_diffrn_reflns_limit_k_max 12
_diffrn_reflns_limit_k_min -15
_diffrn_reflns_limit_l_max 24
_diffrn_reflns_limit_l_min -25
_diffrn_reflns_number 11704
_diffrn_reflns_theta_full 26.05
_diffrn_reflns_theta_max 26.05
_diffrn_reflns_theta_min 1.96
_exptl_absorpt_coefficient_mu 0.182
_exptl_absorpt_correction_T_max 1.000
_exptl_absorpt_correction_T_min 0.599
_exptl_absorpt_correction_type SADABS
_exptl_crystal_colour colorless
_exptl_crystal_density_diffrn 1.295
_exptl_crystal_density_method 'not measured'
_exptl_crystal_F_000 872
_exptl_crystal_size_max 0.43
_exptl_crystal_size_mid 0.28
_exptl_crystal_size_min 0.22
_refine_diff_density_max 0.223
_refine_diff_density_min -0.226
_refine_diff_density_rms 0.036
_refine_ls_extinction_method none
_refine_ls_goodness_of_fit_ref 1.064
_refine_ls_hydrogen_treatment mixed
_refine_ls_matrix_type full
_refine_ls_number_parameters 262
_refine_ls_number_reflns 4145
_refine_ls_number_restraints 0
_refine_ls_restrained_S_all 1.064
_refine_ls_R_factor_all 0.0584
_refine_ls_R_factor_gt 0.0411
_refine_ls_shift/su_max 0.008
_refine_ls_shift/su_mean 0.001
_refine_ls_structure_factor_coef Fsqd
_refine_ls_weighting_details 'calc w=1/[\s^2^(Fo^2^)+(0.0750P)^2^+0.0000P] where P=(Fo^2^+2Fc^2^)/3'
_refine_ls_weighting_scheme calc
_refine_ls_wR_factor_gt 0.1166
_refine_ls_wR_factor_ref 0.1290
_reflns_number_gt 3017
_reflns_number_total 4145
_reflns_threshold_expression >2sigma(I)
_cod_data_source_file ol060958ksi20060421_062108.cif
_cod_data_source_block h794-1m
_cod_depositor_comments
;
The following automatic conversions were performed:

'_symmetry_cell_setting' value 'Monoclinic' changed to 'monoclinic'
according to /home/saulius/struct/CIF-dictionaries/cif_core.dic
dictionary named 'cif_core.dic' version 2.4.1 from 2010-06-29.

Automatic conversion script
Id: cif_fix_values 1715 2011-07-08 13:25:40Z adriana 
;
_cod_original_sg_symbol_H-M P2(1)/n
_cod_database_code 1506044

loop_
_symmetry_equiv_pos_as_xyz
'x, y, z'
'-x+1/2, y+1/2, -z+1/2'
'-x, -y, -z'
'x-1/2, -y-1/2, z-1/2'

loop_
_atom_site_label
_atom_site_type_symbol
_atom_site_fract_x
_atom_site_fract_y
_atom_site_fract_z
_atom_site_U_iso_or_equiv
_atom_site_adp_type
_atom_site_occupancy
_atom_site_symmetry_multiplicity
_atom_site_calc_flag
_atom_site_refinement_flags
S S 0.01908(5) 0.69644(4) 0.22214(2) 0.05341(17) Uani 1 1 d .
O1 O 0.11805(15) 0.69323(12) 0.28621(6) 0.0699(4) Uani 1 1 d .
O2 O -0.02748(16) 0.59495(10) 0.18864(7) 0.0698(4) Uani 1 1 d .
O3 O -0.28845(17) 0.83241(11) 0.12679(7) 0.0757(4) Uani 1 1 d .
O4 O -0.47819(17) 0.52229(12) 0.20578(7) 0.0775(4) Uani 1 1 d .
N N -0.38149(16) 0.67638(11) 0.16576(7) 0.0528(4) Uani 1 1 d .
C1 C -0.15576(19) 0.77208(14) 0.23311(8) 0.0494(4) Uani 1 1 d .
H1B H -0.1258 0.8495 0.2401 0.059 Uiso 1 1 calc R
C2 C -0.2789(2) 0.76548(14) 0.17097(9) 0.0528(4) Uani 1 1 d .
C3 C -0.3906(2) 0.60068(13) 0.21664(9) 0.0536(4) Uani 1 1 d .
C4 C -0.2865(2) 0.61731(14) 0.28337(8) 0.0513(4) Uani 1 1 d .
H4A H -0.1958 0.5684 0.2845 0.062 Uiso 1 1 calc R
C5 C -0.2207(2) 0.73366(14) 0.29377(9) 0.0524(4) Uani 1 1 d .
H5A H -0.1343 0.7329 0.3320 0.063 Uiso 1 1 calc R
C6 C -0.3452(3) 0.81524(15) 0.30814(10) 0.0677(5) Uani 1 1 d .
H6A H -0.2972 0.8869 0.3175 0.081 Uiso 1 1 calc R
H6B H -0.4271 0.8220 0.2692 0.081 Uiso 1 1 calc R
C7 C -0.4179(3) 0.77841(18) 0.36690(12) 0.0810(7) Uani 1 1 d .
H7A H -0.4985 0.8303 0.3741 0.097 Uiso 1 1 calc R
H7B H -0.3377 0.7767 0.4066 0.097 Uiso 1 1 calc R
C8 C -0.4902(3) 0.66490(18) 0.35403(11) 0.0749(6) Uani 1 1 d .
H8A H -0.5343 0.6418 0.3923 0.090 Uiso 1 1 calc R
H8B H -0.5751 0.6681 0.3160 0.090 Uiso 1 1 calc R
C9 C -0.3690(2) 0.58172(16) 0.34081(10) 0.0641(5) Uani 1 1 d .
H9A H -0.4203 0.5114 0.3301 0.077 Uiso 1 1 calc R
H9B H -0.2908 0.5722 0.3808 0.077 Uiso 1 1 calc R
C10 C -0.4862(2) 0.66327(18) 0.10081(9) 0.0659(5) Uani 1 1 d .
H10A H -0.5413 0.7319 0.0889 0.079 Uiso 1 1 calc R
H10B H -0.5644 0.6074 0.1046 0.079 Uiso 1 1 calc R
C11 C -0.3975(2) 0.63115(17) 0.04625(9) 0.0617(5) Uani 1 1 d .
C12 C -0.3016(3) 0.54041(19) 0.05231(10) 0.0734(6) Uani 1 1 d .
H12A H -0.2894 0.4990 0.0911 0.088 Uiso 1 1 calc R
C13 C -0.2229(3) 0.5093(2) 0.00205(11) 0.0820(6) Uani 1 1 d .
H13A H -0.1578 0.4479 0.0075 0.098 Uiso 1 1 calc R
C14 C -0.2401(3) 0.5679(3) -0.05529(12) 0.0914(8) Uani 1 1 d .
H14A H -0.1885 0.5461 -0.0894 0.110 Uiso 1 1 calc R
C15 C -0.3337(4) 0.6593(3) -0.06239(13) 0.1053(10) Uani 1 1 d .
H15A H -0.3452 0.7001 -0.1014 0.126 Uiso 1 1 calc R
C16 C -0.4113(3) 0.6913(2) -0.01199(12) 0.0869(7) Uani 1 1 d .
H16A H -0.4737 0.7541 -0.0172 0.104 Uiso 1 1 calc R
C17 C 0.1075(2) 0.78129(15) 0.16973(9) 0.0542(4) Uani 1 1 d .
C18 C 0.2118(2) 0.86168(17) 0.19724(10) 0.0666(5) Uani 1 1 d .
H18A H 0.2382 0.8691 0.2431 0.080 Uiso 1 1 calc R
C19 C 0.2765(3) 0.93100(18) 0.15571(14) 0.0836(7) Uani 1 1 d .
H19A H 0.3463 0.9856 0.1741 0.100 Uiso 1 1 calc R
C20 C 0.2393(3) 0.9207(2) 0.08775(14) 0.0854(7) Uani 1 1 d .
C21 C 0.1344(3) 0.8397(2) 0.06140(11) 0.0873(7) Uani 1 1 d .
H21A H 0.1078 0.8326 0.0155 0.105 Uiso 1 1 calc R
C22 C 0.0686(3) 0.76946(19) 0.10127(10) 0.0716(6) Uani 1 1 d .
H22A H -0.0009 0.7148 0.0827 0.086 Uiso 1 1 calc R
C23 C 0.3134(5) 0.9984(3) 0.04413(19) 0.1425(14) Uani 1 1 d .
H23A H 0.2762 0.9809 -0.0018 0.214 Uiso 1 1 calc R
H23B H 0.4259 0.9908 0.0539 0.214 Uiso 1 1 calc R
H23C H 0.2851 1.0727 0.0526 0.214 Uiso 1 1 calc R

loop_
_atom_site_aniso_label
_atom_site_aniso_U_11
_atom_site_aniso_U_22
_atom_site_aniso_U_33
_atom_site_aniso_U_23
_atom_site_aniso_U_13
_atom_site_aniso_U_12
S 0.0472(3) 0.0525(3) 0.0598(3) -0.0014(2) 0.0076(2) 0.00171(18)
O1 0.0545(8) 0.0917(11) 0.0596(7) 0.0072(7) -0.0009(6) 0.0103(7)
O2 0.0714(8) 0.0500(7) 0.0905(9) -0.0114(7) 0.0214(7) -0.0001(6)
O3 0.0812(10) 0.0597(8) 0.0787(9) 0.0200(7) -0.0065(8) -0.0106(7)
O4 0.0913(10) 0.0639(9) 0.0736(9) -0.0015(7) 0.0041(8) -0.0310(7)
N 0.0492(8) 0.0489(8) 0.0566(8) 0.0023(6) -0.0011(7) -0.0044(6)
C1 0.0475(9) 0.0423(9) 0.0569(10) -0.0048(7) 0.0058(8) -0.0033(7)
C2 0.0497(10) 0.0443(9) 0.0623(11) 0.0024(8) 0.0044(8) 0.0004(7)
C3 0.0541(10) 0.0444(9) 0.0622(10) -0.0018(8) 0.0097(8) -0.0032(8)
C4 0.0515(10) 0.0456(9) 0.0566(10) 0.0004(8) 0.0092(8) 0.0049(7)
C5 0.0489(9) 0.0521(10) 0.0555(10) -0.0066(8) 0.0074(8) -0.0009(7)
C6 0.0725(13) 0.0514(11) 0.0829(14) -0.0135(9) 0.0239(11) -0.0001(9)
C7 0.0829(15) 0.0719(14) 0.0982(16) -0.0190(12) 0.0432(13) -0.0009(11)
C8 0.0686(13) 0.0798(14) 0.0830(14) -0.0067(11) 0.0315(11) -0.0058(11)
C9 0.0680(12) 0.0603(11) 0.0658(11) 0.0018(9) 0.0162(9) -0.0027(9)
C10 0.0535(11) 0.0709(12) 0.0661(12) 0.0048(10) -0.0091(9) -0.0087(9)
C11 0.0596(11) 0.0653(12) 0.0536(10) 0.0064(9) -0.0083(9) -0.0218(9)
C12 0.0888(15) 0.0752(14) 0.0527(11) 0.0067(10) 0.0033(10) -0.0056(11)
C13 0.0908(16) 0.0836(16) 0.0698(14) -0.0021(11) 0.0091(12) -0.0127(12)
C14 0.0960(18) 0.110(2) 0.0686(15) -0.0001(14) 0.0167(13) -0.0391(16)
C15 0.130(2) 0.119(2) 0.0649(14) 0.0338(15) 0.0106(15) -0.033(2)
C16 0.0905(17) 0.0870(17) 0.0767(15) 0.0290(12) -0.0035(13) -0.0064(12)
C17 0.0480(10) 0.0570(10) 0.0587(10) -0.0062(8) 0.0123(8) 0.0023(7)
C18 0.0583(11) 0.0691(13) 0.0741(12) -0.0134(10) 0.0163(10) -0.0085(9)
C19 0.0749(14) 0.0647(13) 0.121(2) -0.0175(13) 0.0433(14) -0.0159(11)
C20 0.0940(16) 0.0716(15) 0.1050(18) 0.0053(13) 0.0574(15) 0.0084(13)
C21 0.0984(18) 0.1035(19) 0.0666(13) 0.0021(13) 0.0331(13) 0.0079(15)
C22 0.0724(13) 0.0815(14) 0.0622(12) -0.0118(10) 0.0158(10) -0.0073(11)
C23 0.178(3) 0.112(2) 0.169(3) 0.025(2) 0.115(3) -0.009(2)

loop_
_atom_type_symbol
_atom_type_description
_atom_type_scat_dispersion_real
_atom_type_scat_dispersion_imag
_atom_type_scat_source
C C 0.0033 0.0016 'International Tables Vol C Tables 4.2.6.8 and 6.1.1.4'
H H 0.0000 0.0000 'International Tables Vol C Tables 4.2.6.8 and 6.1.1.4'
N N 0.0061 0.0033 'International Tables Vol C Tables 4.2.6.8 and 6.1.1.4'
O O 0.0106 0.0060 'International Tables Vol C Tables 4.2.6.8 and 6.1.1.4'
S S 0.1246 0.1234 'International Tables Vol C Tables 4.2.6.8 and 6.1.1.4'

loop_
_geom_angle_atom_site_label_1
_geom_angle_atom_site_label_2
_geom_angle_atom_site_label_3
_geom_angle
O1 S O2 118.98(9)
O1 S C17 108.71(9)
O2 S C17 109.27(8)
O1 S C1 105.98(8)
O2 S C1 109.09(8)
C17 S C1 103.71(8)
C2 N C3 124.98(14)
C2 N C10 115.64(14)
C3 N C10 119.38(14)
C2 C1 C5 111.35(14)
C2 C1 S 110.27(11)
C5 C1 S 112.24(12)
O3 C2 N 120.65(16)
O3 C2 C1 122.59(16)
N C2 C1 116.75(14)
O4 C3 N 119.72(16)
O4 C3 C4 121.54(16)
N C3 C4 118.71(14)
C3 C4 C5 113.43(14)
C3 C4 C9 111.75(15)
C5 C4 C9 111.44(14)
C1 C5 C4 110.66(14)
C1 C5 C6 109.22(15)
C4 C5 C6 111.90(15)
C7 C6 C5 111.26(16)
C6 C7 C8 110.23(17)
C9 C8 C7 111.36(17)
C8 C9 C4 112.02(16)
N C10 C11 112.47(15)
C12 C11 C16 117.5(2)
C12 C11 C10 121.15(17)
C16 C11 C10 121.3(2)
C11 C12 C13 121.4(2)
C14 C13 C12 120.4(3)
C13 C14 C15 119.4(3)
C14 C15 C16 120.4(2)
C15 C16 C11 120.9(3)
C18 C17 C22 120.58(19)
C18 C17 S 119.36(14)
C22 C17 S 120.03(15)
C17 C18 C19 119.15(19)
C20 C19 C18 121.2(2)
C19 C20 C21 118.6(2)
C19 C20 C23 119.3(3)
C21 C20 C23 122.1(3)
C22 C21 C20 121.6(2)
C21 C22 C17 118.9(2)

loop_
_geom_bond_atom_site_label_1
_geom_bond_atom_site_label_2
_geom_bond_distance
S O1 1.4319(13)
S O2 1.4347(13)
S C17 1.7562(19)
S C1 1.8139(17)
O3 C2 1.208(2)
O4 C3 1.213(2)
N C2 1.391(2)
N C3 1.402(2)
N C10 1.477(2)
C1 C2 1.507(2)
C1 C5 1.522(2)
C3 C4 1.508(2)
C4 C5 1.526(2)
C4 C9 1.539(2)
C5 C6 1.528(2)
C6 C7 1.517(3)
C7 C8 1.519(3)
C8 C9 1.513(3)
C10 C11 1.511(3)
C11 C12 1.372(3)
C11 C16 1.384(3)
C12 C13 1.380(3)
C13 C14 1.357(3)
C14 C15 1.366(4)
C15 C16 1.380(4)
C17 C18 1.380(3)
C17 C22 1.388(3)
C18 C19 1.382(3)
C19 C20 1.375(4)
C20 C21 1.381(3)
C20 C23 1.516(3)
C21 C22 1.371(3)
